data_4321006
loop_
_publ_author_name
'Yan Ding'
'Shan-Ming Kuang'
'Michael J. Siwajek'
'Phillip E. Fanwick'
'Richard A. Walton'

_publ_contact_author_address
;    Department of Chemistry
     Purdue University
     W. Lafayette
     IN 47907
     USA
;
_publ_contact_author_email fanwick@.xray.chem.purdue.edu
_publ_contact_author_fax 1(765)4940239
_publ_contact_author_name 'Phillip E. Fanwick'
_publ_contact_author_phone 1(765)4944572
_publ_section_title
;
 Reactions of the Dirhenium(II) Complexes Re2X4(\m-dppm)2 (X = Cl, Br;
 dppm = Ph2PCH2PPh2) with Isocyanides. 21.1A Comparison with the Complexes
 Re2Cl4(\m-dppE)2 and Re2Cl4(\m-dcpm)2 (dppE = Ph2PC(CH2)PPh2; dcpm =
 Cy2PCH2PCy2) and the Structural Characterization of Complexes of the
 Types Re2Cl4(\m-LL)2(CNR), Re2Cl4(\m-LL)2(CNR)2, and
 [Re2Cl3(\m-LL)2(CNR)3]+ (LL = dppm, dppE, dcpm; R =t-Bu, Xyl)
;
_journal_name_full 'Inorganic Chemistry'
_journal_page_first 2676
_journal_page_last 2683
_journal_paper_doi 10.1021/ic000064a
_journal_volume 39
_journal_year 2000
_chemical_formula_sum 'C61 H112 Cl6 N2 P4 Re2'
_chemical_formula_weight 1582.60
_chemical_name_systematic ' ?'
_space_group_IT_number 2
_symmetry_cell_setting triclinic
_symmetry_space_group_name_Hall '-P 1'
_symmetry_space_group_name_H-M 'P -1'
_atom_type_scat_source 'International Tables for Crystallography (Vol C) '
_cell_angle_alpha 87.0330(12)
_cell_angle_beta 77.0095(10)
_cell_angle_gamma 79.2906(10)
_cell_formula_units_Z 2
_cell_length_a 13.9247(2)
_cell_length_b 15.0320(3)
_cell_length_c 16.9804(3)
_cell_measurement_reflns_used 46101
_cell_measurement_temperature 295
_cell_measurement_theta_max 30
_cell_measurement_theta_min 4
_cell_volume 3402.80(10)
_computing_cell_refinement DENZO/SCALEPACK_(Otwinowski,_1996)
_computing_data_collection Collect_(Nonius,_1998)
_computing_data_reduction DENZO/SCALEPACK_(Otwinowski,_1996)
_computing_molecular_graphics Ortep-3_for_Windows_(Farrugia,_1997)
_computing_publication_material CIF_VAX_MolEN_(Fair,_1990)
_computing_structure_refinement SHELX97_(Sheldrick,_1997)
_computing_structure_solution PATTY_(DIRDIF92,_Beurskins,_1992)
_diffrn_ambient_temperature 295
_diffrn_radiation_type MO-K\a
_diffrn_radiation_wavelength 0.71073
_diffrn_reflns_av_R_equivalents 0.037
_diffrn_reflns_limit_h_max 19
_diffrn_reflns_limit_h_min 0
_diffrn_reflns_limit_k_max 21
_diffrn_reflns_limit_k_min -19
_diffrn_reflns_limit_l_max 24
_diffrn_reflns_limit_l_min -23
_diffrn_reflns_number 46101
_diffrn_reflns_theta_max 30.50
_diffrn_reflns_theta_min 4.00
_exptl_absorpt_coefficient_mu 3.970
_exptl_absorpt_correction_T_max 0.4520
_exptl_absorpt_correction_T_min 0.3446
_exptl_absorpt_correction_type refined_empirical_(Otwinowski_&_Minor,_1996)
_exptl_crystal_colour dark_green
_exptl_crystal_density_diffrn 1.54
_exptl_crystal_description prism
_exptl_crystal_F_000 1608
_exptl_crystal_size_max 0.30
_exptl_crystal_size_mid 0.25
_exptl_crystal_size_min 0.20
_refine_diff_density_max 1.10
_refine_diff_density_min -1.24
_refine_ls_extinction_coef 0.78E-03
_refine_ls_extinction_method SHELXL97_(Sheldrick_1997)
_refine_ls_goodness_of_fit_ref 1.044
_refine_ls_hydrogen_treatment H_atoms_riding
_refine_ls_matrix_type full
_refine_ls_number_parameters 683
_refine_ls_number_reflns 11903
_refine_ls_number_restraints 0
_refine_ls_R_factor_gt 0.026
_refine_ls_shift/su_max 0.013
_refine_ls_structure_factor_coef Fsqd
_refine_ls_weighting_details 'w=1/[\s^2^(Fo^2^)+(0.0151P)^2^+7.9289P] where P=(Fo^2^+2Fc^2^)/3'
_refine_ls_weighting_scheme calc
_refine_ls_wR_factor_ref 0.060
_reflns_number_gt 10362
_reflns_number_total 11903
_reflns_threshold_expression >2.0\s(I)
_cod_data_source_file ic000064a_5.cif
_cod_data_source_block Compound11
_cod_depositor_comments
;
The following automatic conversions were performed:

'_refine_ls_weighting_scheme' value 'calc ' changed to 'calc'
according to the built-in table from CIF Core dictionary named
'cif_core.dic' version 2.4.1 from 2010-06-29.

Automatic conversion script
Id: cif_fix_values 1646 2011-03-28 12:23:43Z adriana 
;
_cod_original_cell_volume 3402.80(15)
_cod_database_code 4321006

loop_
_symmetry_equiv_pos_as_xyz
'x, y, z'
'-x, -y, -z'

loop_
_atom_site_aniso_label
_atom_site_aniso_U_11
_atom_site_aniso_U_22
_atom_site_aniso_U_33
_atom_site_aniso_U_12
_atom_site_aniso_U_13
_atom_site_aniso_U_23
Re1 0.01705(8) 0.01992(9) 0.02347(9) -0.00300(6) -0.00576(6) -0.00181(6)
Re2 0.01872(8) 0.02210(9) 0.02053(9) -0.00184(6) -0.00610(6) -0.00124(6)
Cl11 0.0358(5) 0.0318(6) 0.0391(6) 0.0019(4) -0.0110(4) -0.0124(5)
Cl12 0.0243(5) 0.0365(6) 0.0362(5) -0.0094(4) -0.0046(4) 0.0062(4)
Cl21 0.0408(6) 0.0339(6) 0.0342(5) -0.0107(5) -0.0072(4) 0.0018(4)
Cl22 0.0285(5) 0.0405(6) 0.0285(5) 0.0020(4) -0.0125(4) -0.0016(4)
Cl91 0.214(3) 0.258(4) 0.124(2) -0.124(3) 0.072(2) -0.072(3)
Cl92 0.0875(17) 0.396(6) 0.1085(19) 0.040(3) -0.0433(15) 0.001(3)
P1 0.0194(5) 0.0240(5) 0.0283(5) -0.0003(4) -0.0063(4) -0.0020(4)
P2 0.0232(5) 0.0257(5) 0.0255(5) -0.0004(4) -0.0089(4) -0.0030(4)
P3 0.0221(5) 0.0244(5) 0.0236(5) -0.0012(4) -0.0062(4) -0.0020(4)
P4 0.0221(5) 0.0251(5) 0.0230(5) -0.0028(4) -0.0048(4) -0.0030(4)
N10 0.036(2) 0.029(2) 0.046(2) -0.0175(17) -0.0016(17) 0.0010(17)
N20 0.033(2) 0.043(2) 0.049(2) -0.0088(17) -0.0242(18) 0.0069(18)
C10 0.023(2) 0.034(2) 0.030(2) 0.0022(18) -0.0085(16) -0.0085(19)
C11 0.041(3) 0.042(3) 0.052(3) -0.024(2) -0.008(2) 0.006(2)
C12 0.063(4) 0.062(4) 0.062(4) -0.031(3) -0.015(3) 0.016(3)
C13 0.070(4) 0.045(3) 0.092(5) -0.029(3) -0.017(3) -0.005(3)
C14 0.038(3) 0.075(4) 0.064(3) -0.026(3) -0.012(2) 0.004(3)
C1B 0.024(2) 0.030(2) 0.032(2) -0.0016(16) -0.0111(16) -0.0026(18)
C20 0.030(2) 0.023(2) 0.025(2) -0.0022(16) -0.0044(17) -0.0006(16)
C21 0.036(2) 0.047(3) 0.056(3) -0.009(2) -0.029(2) 0.001(2)
C22 0.047(3) 0.059(4) 0.108(5) 0.003(3) -0.040(3) -0.001(4)
C23 0.044(3) 0.067(4) 0.090(4) -0.022(3) -0.030(3) 0.003(3)
C24 0.080(4) 0.066(4) 0.067(4) -0.014(3) -0.042(3) 0.001(3)
C2B 0.027(2) 0.027(2) 0.027(2) -0.0034(16) -0.0067(16) -0.0040(17)
C111 0.022(2) 0.036(2) 0.036(2) -0.0038(17) -0.0053(17) -0.0013(19)
C112 0.028(2) 0.074(4) 0.053(3) -0.005(2) -0.009(2) -0.015(3)
C113 0.028(2) 0.071(4) 0.062(3) -0.012(2) -0.011(2) -0.013(3)
C114 0.026(3) 0.095(5) 0.068(4) -0.009(3) 0.004(2) -0.014(3)
C115 0.038(3) 0.082(4) 0.055(3) -0.015(3) 0.011(2) -0.021(3)
C116 0.030(2) 0.057(3) 0.043(3) -0.004(2) -0.002(2) -0.015(2)
C121 0.030(2) 0.024(2) 0.041(2) -0.0001(17) -0.0059(18) 0.0035(19)
C122 0.038(3) 0.036(3) 0.047(3) 0.003(2) -0.010(2) 0.010(2)
C123 0.054(3) 0.046(3) 0.064(3) 0.005(3) -0.009(3) 0.018(3)
C124 0.066(4) 0.030(3) 0.081(4) 0.000(2) -0.003(3) 0.017(3)
C125 0.058(3) 0.031(3) 0.076(4) -0.012(2) -0.010(3) 0.003(3)
C126 0.047(3) 0.026(2) 0.047(3) -0.005(2) -0.007(2) -0.003(2)
C211 0.034(2) 0.036(2) 0.027(2) -0.0056(18) -0.0116(17) 0.0007(18)
C212 0.042(3) 0.038(3) 0.040(3) -0.001(2) -0.013(2) 0.006(2)
C213 0.076(4) 0.049(3) 0.063(4) -0.018(3) -0.027(3) 0.023(3)
C214 0.072(4) 0.087(5) 0.049(3) -0.024(3) -0.003(3) 0.028(3)
C215 0.042(3) 0.081(4) 0.050(3) -0.012(3) 0.003(2) 0.015(3)
C216 0.039(3) 0.051(3) 0.033(2) -0.004(2) -0.0022(19) 0.000(2)
C221 0.031(2) 0.032(2) 0.033(2) -0.0011(18) -0.0146(18) -0.0104(18)
C222 0.043(3) 0.035(2) 0.041(3) -0.010(2) -0.017(2) -0.007(2)
C223 0.051(3) 0.039(3) 0.059(3) -0.011(2) -0.025(2) -0.007(2)
C224 0.054(3) 0.055(3) 0.060(3) -0.015(3) -0.029(3) -0.008(3)
C225 0.043(3) 0.061(3) 0.040(3) -0.003(2) -0.023(2) -0.011(2)
C226 0.045(3) 0.046(3) 0.041(3) -0.009(2) -0.024(2) 0.000(2)
C311 0.0216(19) 0.031(2) 0.034(2) 0.0003(17) -0.0056(17) -0.0052(18)
C312 0.037(2) 0.038(3) 0.038(2) 0.005(2) -0.0121(19) 0.000(2)
C313 0.050(3) 0.066(4) 0.053(3) 0.007(3) -0.027(3) 0.005(3)
C314 0.043(3) 0.092(5) 0.074(4) 0.029(3) -0.027(3) -0.012(4)
C315 0.027(2) 0.080(4) 0.057(3) 0.006(2) -0.005(2) -0.014(3)
C316 0.030(2) 0.041(3) 0.039(2) 0.0017(19) -0.0019(19) -0.006(2)
C321 0.032(2) 0.025(2) 0.033(2) -0.0062(17) -0.0102(17) 0.0007(18)
C322 0.040(2) 0.035(3) 0.044(3) -0.004(2) -0.009(2) -0.014(2)
C323 0.052(3) 0.035(3) 0.080(4) -0.005(2) -0.016(3) -0.018(3)
C324 0.058(3) 0.041(3) 0.086(4) -0.019(3) -0.021(3) -0.018(3)
C325 0.038(3) 0.041(3) 0.059(3) -0.012(2) -0.016(2) -0.005(2)
C326 0.035(2) 0.033(2) 0.041(2) -0.0053(19) -0.0167(19) -0.006(2)
C411 0.026(2) 0.035(2) 0.039(2) -0.0049(18) -0.0027(18) -0.004(2)
C412 0.034(2) 0.042(3) 0.054(3) -0.011(2) -0.004(2) -0.004(2)
C413 0.035(3) 0.054(3) 0.074(4) -0.015(2) -0.009(2) -0.004(3)
C414 0.032(3) 0.062(4) 0.088(4) -0.010(2) 0.010(3) -0.003(3)
C415 0.037(3) 0.055(3) 0.067(4) -0.001(2) 0.010(2) -0.010(3)
C416 0.035(2) 0.045(3) 0.043(3) -0.004(2) 0.001(2) -0.009(2)
C421 0.039(2) 0.035(2) 0.024(2) -0.0041(19) -0.0116(18) -0.0019(18)
C422 0.049(3) 0.039(3) 0.034(2) -0.008(2) -0.012(2) 0.002(2)
C423 0.074(4) 0.047(3) 0.045(3) -0.006(3) -0.024(3) 0.010(2)
C424 0.110(5) 0.070(4) 0.040(3) -0.004(4) -0.040(3) 0.002(3)
C425 0.106(5) 0.059(4) 0.044(3) -0.006(3) -0.045(3) -0.010(3)
C426 0.075(4) 0.049(3) 0.035(3) -0.001(3) -0.022(2) -0.008(2)
C901 0.102(6) 0.063(4) 0.107(6) 0.002(4) -0.034(5) -0.005(4)

loop_
_atom_site_label
_atom_site_fract_x
_atom_site_fract_y
_atom_site_fract_z
_atom_site_U_iso_or_equiv
_atom_site_thermal_displace_type
_atom_site_calc_flag
Re1 0.050614(10) 0.449565(9) 0.449025(8) 0.01992(5) Uani ?
Re2 -0.480635(10) 0.062791(10) -0.042286(8) 0.02036(5) Uani ?
Cl11 0.12410(8) 0.32076(7) 0.34327(6) 0.0357(3) Uani ?
Cl12 0.18869(7) 0.52108(7) 0.37482(6) 0.0324(3) Uani ?
Cl21 -0.40147(8) 0.19756(7) -0.11254(6) 0.0360(3) Uani ?
Cl22 -0.60577(7) 0.11134(7) -0.12444(6) 0.0325(3) Uani ?
Cl91 0.5748(3) 0.4041(3) 0.70756(19) 0.2029(17) Uani ?
Cl92 0.3737(2) 0.3753(3) 0.74673(17) 0.205(2) Uani ?
P1 0.17933(7) 0.36706(7) 0.52197(6) 0.0241(3) Uani ?
P2 -0.04335(7) 0.50651(7) 0.34247(6) 0.0247(3) Uani ?
P3 -0.57986(7) 0.18410(7) 0.05358(6) 0.0235(3) Uani ?
P4 -0.38032(7) -0.02252(7) -0.16576(6) 0.0235(3) Uani ?
N10 -0.0851(3) 0.3056(2) 0.5167(2) 0.0367(11) Uani ?
N20 -0.2924(3) 0.0468(3) 0.0336(2) 0.0392(11) Uani ?
C10 -0.0397(3) 0.3622(3) 0.4932(2) 0.0292(11) Uani ?
C11 -0.1579(4) 0.2464(3) 0.5456(3) 0.0434(16) Uani ?
C12 -0.1619(4) 0.2302(4) 0.6351(3) 0.060(2) Uani ?
C13 -0.1230(5) 0.1598(4) 0.4976(4) 0.067(2) Uani ?
C14 -0.2595(4) 0.2944(4) 0.5318(3) 0.0569(18) Uani ?
C1B 0.1697(3) 0.4350(3) 0.6113(2) 0.0282(11) Uani ?
C20 -0.3633(3) 0.0504(3) 0.0076(2) 0.0266(11) Uani ?
C21 -0.2125(3) 0.0461(3) 0.0767(3) 0.0431(15) Uani ?
C22 -0.1456(4) -0.0468(4) 0.0662(4) 0.069(2) Uani ?
C23 -0.1540(4) 0.1204(4) 0.0397(4) 0.063(2) Uani ?
C24 -0.2608(5) 0.0646(4) 0.1652(4) 0.067(2) Uani ?
C2B -0.5961(3) 0.1393(3) 0.1564(2) 0.0269(11) Uani ?
C111 0.3136(3) 0.3629(3) 0.4709(3) 0.0317(11) Uani ?
C112 0.3888(3) 0.3647(4) 0.5239(3) 0.0517(17) Uani ?
C113 0.4898(3) 0.3793(4) 0.4726(3) 0.0526(17) Uani ?
C114 0.5311(4) 0.3085(5) 0.4077(4) 0.065(2) Uani ?
C115 0.4582(4) 0.3043(4) 0.3560(3) 0.0604(18) Uani ?
C116 0.3549(3) 0.2932(4) 0.4049(3) 0.0443(15) Uani ?
C121 0.1644(3) 0.2525(3) 0.5657(3) 0.0327(11) Uani ?
C122 0.2424(3) 0.2114(3) 0.6150(3) 0.0419(16) Uani ?
C123 0.2177(4) 0.1244(4) 0.6579(3) 0.0578(17) Uani ?
C124 0.2126(4) 0.0552(3) 0.5984(4) 0.063(2) Uani ?
C125 0.1384(4) 0.0939(3) 0.5479(4) 0.0554(18) Uani ?
C126 0.1588(4) 0.1825(3) 0.5049(3) 0.0406(15) Uani ?
C211 0.0206(3) 0.5848(3) 0.2694(2) 0.0317(11) Uani ?
C212 -0.0400(3) 0.6605(3) 0.2272(3) 0.0404(16) Uani ?
C213 0.0276(4) 0.7232(4) 0.1808(4) 0.061(2) Uani ?
C214 0.1161(5) 0.6721(5) 0.1202(4) 0.071(2) Uani ?
C215 0.1745(4) 0.5941(4) 0.1598(3) 0.0602(18) Uani ?
C216 0.1054(3) 0.5316(3) 0.2059(3) 0.0425(15) Uani ?
C221 -0.0750(3) 0.4230(3) 0.2781(2) 0.0310(11) Uani ?
C222 -0.1286(3) 0.3531(3) 0.3290(3) 0.0378(15) Uani ?
C223 -0.1596(4) 0.2869(3) 0.2778(3) 0.0470(16) Uani ?
C224 -0.2231(4) 0.3362(4) 0.2222(3) 0.0527(17) Uani ?
C225 -0.1680(4) 0.4017(4) 0.1673(3) 0.0462(16) Uani ?
C226 -0.1342(4) 0.4686(3) 0.2157(3) 0.0416(16) Uani ?
C311 -0.7070(3) 0.2312(3) 0.0354(2) 0.0294(11) Uani ?
C312 -0.7019(3) 0.3040(3) -0.0310(3) 0.0386(13) Uani ?
C313 -0.8009(4) 0.3265(4) -0.0588(3) 0.0563(19) Uani ?
C314 -0.8887(4) 0.3550(5) 0.0121(4) 0.072(2) Uani ?
C315 -0.8913(3) 0.2849(4) 0.0797(3) 0.0569(17) Uani ?
C316 -0.7927(3) 0.2649(3) 0.1078(3) 0.0384(13) Uani ?
C321 -0.5255(3) 0.2872(3) 0.0603(3) 0.0294(11) Uani ?
C322 -0.5877(3) 0.3580(3) 0.1218(3) 0.0396(15) Uani ?
C323 -0.5442(4) 0.4449(3) 0.1117(4) 0.0552(18) Uani ?
C324 -0.4341(4) 0.4284(4) 0.1155(4) 0.0589(19) Uani ?
C325 -0.3732(3) 0.3535(3) 0.0591(3) 0.0443(16) Uani ?
C326 -0.4182(3) 0.2668(3) 0.0733(3) 0.0349(11) Uani ?
C411 -0.2415(3) -0.0371(3) -0.1867(3) 0.0340(11) Uani ?
C412 -0.1974(3) 0.0481(3) -0.1811(3) 0.0436(15) Uani ?
C413 -0.0839(4) 0.0224(4) -0.1886(4) 0.0538(18) Uani ?
C414 -0.0310(4) -0.0291(4) -0.2646(4) 0.064(2) Uani ?
C415 -0.0746(4) -0.1117(4) -0.2714(4) 0.0570(18) Uani ?
C416 -0.1883(3) -0.0865(3) -0.2661(3) 0.0426(15) Uani ?
C421 -0.4237(3) 0.0124(3) -0.2609(2) 0.0322(11) Uani ?
C422 -0.4026(4) 0.1042(3) -0.2958(3) 0.0403(15) Uani ?
C423 -0.4675(4) 0.1386(4) -0.3557(3) 0.0546(19) Uani ?
C424 -0.4537(5) 0.0721(4) -0.4222(3) 0.071(2) Uani ?
C425 -0.4684(5) -0.0215(4) -0.3885(3) 0.066(2) Uani ?
C426 -0.4021(4) -0.0554(4) -0.3291(3) 0.0525(18) Uani ?
C901 0.4858(6) 0.3556(5) 0.7682(5) 0.091(3) Uani ?
H111 0.3131 0.4207 0.4413 0.0410 Uiso calc
H11A 0.3630 0.4131 0.5628 0.0670 Uiso calc
H11B 0.3976 0.3079 0.5535 0.0670 Uiso calc
H11C 0.4821 0.4389 0.4475 0.0690 Uiso calc
H11D 0.5370 0.3770 0.5071 0.0690 Uiso calc
H11E 0.5927 0.3226 0.3740 0.0850 Uiso calc
H11F 0.5469 0.2498 0.4328 0.0850 Uiso calc
H11G 0.4843 0.2539 0.3192 0.0780 Uiso calc
H11H 0.4517 0.3594 0.3237 0.0780 Uiso calc
H11I 0.3090 0.2984 0.3688 0.0570 Uiso calc
H11J 0.3590 0.2331 0.4291 0.0570 Uiso calc
H121 0.0995 0.2612 0.6042 0.0420 Uiso calc
H12A -0.0973 0.2005 0.6426 0.0780 Uiso calc
H12B -0.2106 0.1927 0.6568 0.0780 Uiso calc
H12C -0.1803 0.2871 0.6626 0.0780 Uiso calc
H12D 0.3082 0.1988 0.5793 0.0550 Uiso calc
H12E 0.2443 0.2548 0.6548 0.0550 Uiso calc
H12F 0.2686 0.0997 0.6877 0.0750 Uiso calc
H12G 0.1539 0.1376 0.6962 0.0750 Uiso calc
H12H 0.2782 0.0371 0.5636 0.0810 Uiso calc
H12I 0.1927 0.0019 0.6274 0.0810 Uiso calc
H12J 0.0717 0.1043 0.5823 0.0720 Uiso calc
H12K 0.1398 0.0497 0.5077 0.0720 Uiso calc
H12L 0.1058 0.2063 0.4769 0.0530 Uiso calc
H12M 0.2215 0.1711 0.4651 0.0530 Uiso calc
H13A -0.1236 0.1729 0.4418 0.0860 Uiso calc
H13B -0.1671 0.1178 0.5181 0.0860 Uiso calc
H13C -0.0562 0.1337 0.5025 0.0860 Uiso calc
H14A -0.2755 0.3535 0.5554 0.0740 Uiso calc
H14B -0.3100 0.2598 0.5565 0.0740 Uiso calc
H14C -0.2569 0.3002 0.4748 0.0740 Uiso calc
H1B1 0.1953 0.3955 0.6518 0.0370 Uiso calc
H1B2 0.2126 0.4798 0.5961 0.0370 Uiso calc
H211 0.0546 0.6162 0.3011 0.0420 Uiso calc
H21A -0.0707 0.6343 0.1902 0.0530 Uiso calc
H21B -0.0930 0.6949 0.2671 0.0530 Uiso calc
H21C 0.0526 0.7539 0.2187 0.0790 Uiso calc
H21D -0.0112 0.7688 0.1523 0.0790 Uiso calc
H21E 0.0916 0.6490 0.0776 0.0920 Uiso calc
H21F 0.1603 0.7136 0.0957 0.0920 Uiso calc
H21G 0.2072 0.6177 0.1968 0.0780 Uiso calc
H21H 0.2260 0.5598 0.1187 0.0780 Uiso calc
H21I 0.1439 0.4836 0.2324 0.0550 Uiso calc
H21J 0.0770 0.5040 0.1682 0.0550 Uiso calc
H221 -0.0113 0.3900 0.2473 0.0400 Uiso calc
H22A -0.1849 -0.0925 0.0870 0.0900 Uiso calc
H22B -0.0934 -0.0494 0.0952 0.0900 Uiso calc
H22C -0.1165 -0.0572 0.0099 0.0900 Uiso calc
H22D -0.1878 0.3841 0.3656 0.0490 Uiso calc
H22E -0.0848 0.3192 0.3614 0.0490 Uiso calc
H22F -0.1001 0.2505 0.2459 0.0610 Uiso calc
H22G -0.1971 0.2465 0.3132 0.0610 Uiso calc
H22H -0.2851 0.3691 0.2541 0.0690 Uiso calc
H22I -0.2400 0.2926 0.1897 0.0690 Uiso calc
H22J -0.2115 0.4349 0.1344 0.0600 Uiso calc
H22K -0.1098 0.3681 0.1314 0.0600 Uiso calc
H22L -0.1929 0.5096 0.2438 0.0540 Uiso calc
H22M -0.0928 0.5045 0.1785 0.0540 Uiso calc
H23A -0.1252 0.1078 -0.0164 0.0820 Uiso calc
H23B -0.1017 0.1221 0.0677 0.0820 Uiso calc
H23C -0.1985 0.1778 0.0446 0.0820 Uiso calc
H24A -0.2995 0.1247 0.1706 0.0870 Uiso calc
H24B -0.2096 0.0592 0.1956 0.0870 Uiso calc
H24C -0.3037 0.0216 0.1853 0.0870 Uiso calc
H2B1 -0.6518 0.1779 0.1906 0.0350 Uiso calc
H2B2 -0.5364 0.1414 0.1761 0.0350 Uiso calc
H311 -0.7280 0.1810 0.0130 0.0390 Uiso calc
H31A -0.6878 0.3583 -0.0107 0.0500 Uiso calc
H31B -0.6479 0.2828 -0.0766 0.0500 Uiso calc
H31C -0.7976 0.3752 -0.0986 0.0730 Uiso calc
H31D -0.8115 0.2739 -0.0843 0.0730 Uiso calc
H31E -0.8831 0.4124 0.0326 0.0940 Uiso calc
H31F -0.9509 0.3632 -0.0063 0.0940 Uiso calc
H31G -0.9045 0.2294 0.0610 0.0740 Uiso calc
H31H -0.9455 0.3067 0.1250 0.0740 Uiso calc
H31I -0.7960 0.2190 0.1502 0.0500 Uiso calc
H31J -0.7807 0.3193 0.1294 0.0500 Uiso calc
H321 -0.5213 0.3172 0.0073 0.0380 Uiso calc
H32A -0.6561 0.3713 0.1147 0.0510 Uiso calc
H32B -0.5888 0.3339 0.1761 0.0510 Uiso calc
H32C -0.5515 0.4729 0.0602 0.0710 Uiso calc
H32D -0.5821 0.4867 0.1540 0.0710 Uiso calc
H32E -0.4077 0.4837 0.1009 0.0770 Uiso calc
H32F -0.4280 0.4122 0.1704 0.0770 Uiso calc
H32G -0.3053 0.3405 0.0673 0.0580 Uiso calc
H32H -0.3704 0.3737 0.0036 0.0580 Uiso calc
H32I -0.3779 0.2204 0.0361 0.0450 Uiso calc
H32J -0.4184 0.2446 0.1280 0.0450 Uiso calc
H411 -0.2217 -0.0777 -0.1438 0.0440 Uiso calc
H41A -0.2112 0.0903 -0.2240 0.0570 Uiso calc
H41B -0.2283 0.0774 -0.1297 0.0570 Uiso calc
H41C -0.0565 0.0771 -0.1879 0.0700 Uiso calc
H41D -0.0710 -0.0143 -0.1421 0.0700 Uiso calc
H41E -0.0366 0.0100 -0.3112 0.0840 Uiso calc
H41F 0.0396 -0.0471 -0.2644 0.0840 Uiso calc
H41G -0.0620 -0.1541 -0.2282 0.0740 Uiso calc
H41H -0.0422 -0.1410 -0.3225 0.0740 Uiso calc
H41I -0.2006 -0.0478 -0.3115 0.0550 Uiso calc
H41J -0.2152 -0.1410 -0.2689 0.0550 Uiso calc
H421 -0.4969 0.0226 -0.2433 0.0420 Uiso calc
H42A -0.4161 0.1472 -0.2523 0.0520 Uiso calc
H42B -0.3325 0.0985 -0.3226 0.0520 Uiso calc
H42C -0.5373 0.1500 -0.3274 0.0710 Uiso calc
H42D -0.4507 0.1955 -0.3790 0.0710 Uiso calc
H42E -0.3868 0.0682 -0.4559 0.0930 Uiso calc
H42F -0.5014 0.0936 -0.4557 0.0930 Uiso calc
H42G -0.5381 -0.0192 -0.3615 0.0860 Uiso calc
H42H -0.4530 -0.0638 -0.4328 0.0860 Uiso calc
H42I -0.3322 -0.0626 -0.3567 0.0680 Uiso calc
H42J -0.4154 -0.1139 -0.3071 0.0680 Uiso calc
H90A 0.5092 0.2906 0.7675 0.1180 Uiso calc
H90B 0.4787 0.3756 0.8229 0.1180 Uiso calc

loop_
_geom_angle_atom_site_label_1
_geom_angle_atom_site_label_2
_geom_angle_atom_site_label_3
_geom_angle
_geom_angle_publ_flag
C(10) Re(1) Re(1) 86.57(11) ?
C(10) Re(1) Cl(12) 164.53(11) ?
Re(1) Re(1) Cl(12) 108.60(3) ?
C(10) Re(1) P(2) 93.12(11) ?
Re(1) Re(1) P(2) 95.65(2) ?
Cl(12) Re(1) P(2) 88.49(3) ?
C(10) Re(1) P(1) 90.28(11) ?
Re(1) Re(1) P(1) 101.02(2) ?
Cl(12) Re(1) P(1) 83.97(3) ?
P(2) Re(1) P(1) 163.15(3) ?
C(10) Re(1) Cl(11) 80.70(11) ?
Re(1) Re(1) Cl(11) 166.36(3) ?
Cl(12) Re(1) Cl(11) 84.41(4) ?
P(2) Re(1) Cl(11) 80.26(3) ?
P(1) Re(1) Cl(11) 84.02(3) ?
C(20) Re(2) Re(2) 84.38(11) ?
C(20) Re(2) Cl(22) 164.50(12) ?
Re(2) Re(2) Cl(22) 111.12(3) ?
C(20) Re(2) P(3) 92.51(11) ?
Re(2) Re(2) P(3) 97.00(2) ?
Cl(22) Re(2) P(3) 86.12(3) ?
C(20) Re(2) P(4) 92.70(11) ?
Re(2) Re(2) P(4) 98.58(2) ?
Cl(22) Re(2) P(4) 84.82(3) ?
P(3) Re(2) P(4) 163.98(3) ?
C(20) Re(2) Cl(21) 80.34(12) ?
Re(2) Re(2) Cl(21) 164.60(3) ?
Cl(22) Re(2) Cl(21) 84.19(4) ?
P(3) Re(2) Cl(21) 81.89(3) ?
P(4) Re(2) Cl(21) 84.08(3) ?
C(1B) P(1) C(111) 101.14(18) ?
C(1B) P(1) C(121) 103.3(2) ?
C(111) P(1) C(121) 108.27(19) ?
C(1B) P(1) Re(1) 106.18(13) ?
C(111) P(1) Re(1) 116.96(14) ?
C(121) P(1) Re(1) 118.56(14) ?
C(1B) P(2) C(211) 108.91(19) ?
C(1B) P(2) C(221) 99.96(18) ?
C(211) P(2) C(221) 104.87(19) ?
C(1B) P(2) Re(1) 110.23(13) ?
C(211) P(2) Re(1) 112.60(13) ?
C(221) P(2) Re(1) 119.23(14) ?
C(2B) P(3) C(311) 107.60(18) ?
C(2B) P(3) C(321) 102.75(18) ?
C(311) P(3) C(321) 103.41(19) ?
C(2B) P(3) Re(2) 109.33(13) ?
C(311) P(3) Re(2) 114.44(13) ?
C(321) P(3) Re(2) 118.25(13) ?
C(2B) P(4) C(411) 103.51(19) ?
C(2B) P(4) C(421) 99.49(18) ?
C(411) P(4) C(421) 109.2(2) ?
C(2B) P(4) Re(2) 108.57(13) ?
C(411) P(4) Re(2) 118.66(14) ?
C(421) P(4) Re(2) 114.99(14) ?
C(10) N(10) C(11) 169.8(4) ?
C(20) N(20) C(21) 172.2(4) ?
N(10) C(10) Re(1) 174.1(4) ?
N(10) C(11) C(13) 107.8(4) ?
N(10) C(11) C(12) 106.9(4) ?
C(13) C(11) C(12) 112.3(5) ?
N(10) C(11) C(14) 108.4(4) ?
C(13) C(11) C(14) 110.6(4) ?
C(12) C(11) C(14) 110.7(4) ?
P(2) C(1B) P(1) 115.6(2) ?
N(20) C(20) Re(2) 176.0(4) ?
N(20) C(21) C(24) 107.9(4) ?
N(20) C(21) C(22) 107.9(4) ?
C(24) C(21) C(22) 111.0(5) ?
N(20) C(21) C(23) 107.8(4) ?
C(24) C(21) C(23) 111.0(5) ?
C(22) C(21) C(23) 111.1(5) ?
P(3) C(2B) P(4) 113.8(2) ?
C(116) C(111) C(112) 111.1(4) ?
C(116) C(111) P(1) 115.3(3) ?
C(112) C(111) P(1) 118.0(3) ?
C(113) C(112) C(111) 110.8(4) ?
C(114) C(113) C(112) 111.8(4) ?
C(115) C(114) C(113) 111.6(4) ?
C(114) C(115) C(116) 113.0(4) ?
C(111) C(116) C(115) 112.5(4) ?
C(122) C(121) C(126) 109.3(4) ?
C(122) C(121) P(1) 114.2(3) ?
C(126) C(121) P(1) 115.0(3) ?
C(123) C(122) C(121) 111.3(4) ?
C(124) C(123) C(122) 111.2(5) ?
C(125) C(124) C(123) 110.4(4) ?
C(124) C(125) C(126) 113.5(4) ?
C(125) C(126) C(121) 110.7(4) ?
C(212) C(211) C(216) 109.3(4) ?
C(212) C(211) P(2) 120.7(3) ?
C(216) C(211) P(2) 110.8(3) ?
C(213) C(212) C(211) 110.3(4) ?
C(212) C(213) C(214) 112.1(5) ?
C(215) C(214) C(213) 111.8(4) ?
C(214) C(215) C(216) 111.0(4) ?
C(215) C(216) C(211) 110.7(4) ?
C(222) C(221) C(226) 111.2(4) ?
C(222) C(221) P(2) 111.8(3) ?
C(226) C(221) P(2) 113.0(3) ?
C(221) C(222) C(223) 112.8(4) ?
C(224) C(223) C(222) 111.5(4) ?
C(223) C(224) C(225) 110.8(4) ?
C(224) C(225) C(226) 111.6(4) ?
C(225) C(226) C(221) 113.8(4) ?
C(312) C(311) C(316) 109.6(3) ?
C(312) C(311) P(3) 111.2(3) ?
C(316) C(311) P(3) 119.1(3) ?
C(313) C(312) C(311) 110.6(4) ?
C(314) C(313) C(312) 111.1(4) ?
C(315) C(314) C(313) 111.5(4) ?
C(314) C(315) C(316) 111.7(5) ?
C(315) C(316) C(311) 109.0(4) ?
C(322) C(321) C(326) 108.4(3) ?
C(322) C(321) P(3) 116.1(3) ?
C(326) C(321) P(3) 113.9(3) ?
C(323) C(322) C(321) 110.9(4) ?
C(324) C(323) C(322) 112.6(4) ?
C(325) C(324) C(323) 111.6(4) ?
C(324) C(325) C(326) 111.8(4) ?
C(321) C(326) C(325) 109.3(4) ?
C(412) C(411) C(416) 109.7(4) ?
C(412) C(411) P(4) 116.6(3) ?
C(416) C(411) P(4) 114.0(3) ?
C(413) C(412) C(411) 109.9(4) ?
C(414) C(413) C(412) 112.9(5) ?
C(415) C(414) C(413) 111.4(4) ?
C(414) C(415) C(416) 110.9(4) ?
C(411) C(416) C(415) 110.8(4) ?
C(426) C(421) C(422) 109.6(4) ?
C(426) C(421) P(4) 119.5(3) ?
C(422) C(421) P(4) 115.4(3) ?
C(423) C(422) C(421) 110.6(4) ?
C(424) C(423) C(422) 111.9(4) ?
C(423) C(424) C(425) 111.5(5) ?
C(426) C(425) C(424) 111.9(5) ?
C(425) C(426) C(421) 109.4(4) ?
Cl(92) C(901) Cl(91) 116.9(5) ?

loop_
_geom_bond_atom_site_label_1
_geom_bond_atom_site_label_2
_geom_bond_distance
_geom_bond_publ_flag
Re(1) C(10) 1.989(4) ?
Re(1) Re(1) 2.3797(3) ?
Re(1) Cl(12) 2.4451(10) ?
Re(1) P(2) 2.4912(10) ?
Re(1) P(1) 2.5096(10) ?
Re(1) Cl(11) 2.6113(10) ?
Re(2) C(20) 1.979(4) ?
Re(2) Re(2) 2.3804(3) ?
Re(2) Cl(22) 2.4555(9) ?
Re(2) P(3) 2.4988(10) ?
Re(2) P(4) 2.5076(9) ?
Re(2) Cl(21) 2.5945(11) ?
Cl(91) C(901) 1.677(8) ?
Cl(92) C(901) 1.652(8) ?
P(1) C(1B) 1.838(4) ?
P(1) C(111) 1.867(4) ?
P(1) C(121) 1.868(4) ?
P(2) C(1B) 1.833(4) ?
P(2) C(211) 1.860(4) ?
P(2) C(221) 1.879(4) ?
P(3) C(2B) 1.820(4) ?
P(3) C(311) 1.867(4) ?
P(3) C(321) 1.866(4) ?
P(4) C(2B) 1.837(4) ?
P(4) C(411) 1.858(4) ?
P(4) C(421) 1.866(4) ?
N(10) C(10) 1.156(5) ?
N(10) C(11) 1.458(5) ?
N(20) C(20) 1.160(5) ?
N(20) C(21) 1.460(5) ?
C(11) C(13) 1.514(7) ?
C(11) C(12) 1.517(7) ?
C(11) C(14) 1.525(7) ?
C(1B) P(2) 1.833(4) ?
C(21) C(24) 1.519(8) ?
C(21) C(22) 1.523(7) ?
C(21) C(23) 1.529(7) ?
C(2B) P(4) 1.837(4) ?
C(111) C(116) 1.514(6) ?
C(111) C(112) 1.532(6) ?
C(112) C(113) 1.525(6) ?
C(113) C(114) 1.512(7) ?
C(114) C(115) 1.495(8) ?
C(115) C(116) 1.525(6) ?
C(121) C(122) 1.539(6) ?
C(121) C(126) 1.536(6) ?
C(122) C(123) 1.521(7) ?
C(123) C(124) 1.508(8) ?
C(124) C(125) 1.505(8) ?
C(125) C(126) 1.528(7) ?
C(211) C(212) 1.534(6) ?
C(211) C(216) 1.537(6) ?
C(212) C(213) 1.521(7) ?
C(213) C(214) 1.525(8) ?
C(214) C(215) 1.517(8) ?
C(215) C(216) 1.530(7) ?
C(221) C(222) 1.523(6) ?
C(221) C(226) 1.543(6) ?
C(222) C(223) 1.533(6) ?
C(223) C(224) 1.510(7) ?
C(224) C(225) 1.515(7) ?
C(225) C(226) 1.531(6) ?
C(311) C(312) 1.531(6) ?
C(311) C(316) 1.541(5) ?
C(312) C(313) 1.530(6) ?
C(313) C(314) 1.525(8) ?
C(314) C(315) 1.516(8) ?
C(315) C(316) 1.526(6) ?
C(321) C(322) 1.529(6) ?
C(321) C(326) 1.532(5) ?
C(322) C(323) 1.525(7) ?
C(323) C(324) 1.522(7) ?
C(324) C(325) 1.515(7) ?
C(325) C(326) 1.533(6) ?
C(411) C(412) 1.536(6) ?
C(411) C(416) 1.538(6) ?
C(412) C(413) 1.533(6) ?
C(413) C(414) 1.507(8) ?
C(414) C(415) 1.500(8) ?
C(415) C(416) 1.541(6) ?
C(421) C(426) 1.524(6) ?
C(421) C(422) 1.525(6) ?
C(422) C(423) 1.518(6) ?
C(423) C(424) 1.503(7) ?
C(424) C(425) 1.524(8) ?
C(425) C(426) 1.524(7) ?
